data_4002389
loop_
_publ_author_name
'Han, B.'
'Chin, C.-H.'
'Lightfoot, P.'
'Warrender, S.J.'
'Hong, S.B.'
'Camblor, M.A.'
'Wright, P.A.'

_publ_section_title
;
 Structural chemical zoning in the boundary phase zeolite TNU-7 (EON)
;
_journal_name_full 'Chemistry of Materials (1,1989-)'
_journal_page_first 3023
_journal_page_last 3033
_journal_volume 18
_journal_year 2006
_chemical_formula_sum 'Ga12.4 Na12.4 O120 Si47.6'
_chemical_name_systematic 'Na12.4 (Ga12.4 Si47.6 O120)'
_space_group_IT_number 59
_symmetry_space_group_name_Hall '-P 2ab 2a'
_symmetry_space_group_name_H-M 'P m m n :2'
_cell_angle_alpha 90
_cell_angle_beta 90
_cell_angle_gamma 90
_cell_formula_units_Z 1
_cell_length_a 7.57214
_cell_length_b 18.0739
_cell_length_c 25.8438
_cell_volume 3536.933
_citation_journal_id_ASTM CMATEX
_cod_data_source_file Han_CMATEX_2006_1081.cif
_cod_data_source_block Ga12.4Na12.4O120Si47.6
_cod_original_cell_volume 3536.934
_cod_database_code 4002389

loop_
_symmetry_equiv_pos_as_xyz
x,y,z
-x+1/2,-y+1/2,z
x+1/2,-y,-z
-x,y+1/2,-z
-x,-y,-z
x-1/2,y-1/2,-z
-x-1/2,y,z
x,-y-1/2,z

loop_
_atom_site_label
_atom_site_type_symbol
_atom_site_fract_x
_atom_site_fract_y
_atom_site_fract_z
_atom_site_occupancy
_atom_site_U_iso_or_equiv
O10 O-2 0.25 0.156 -0.0739 1 0.0
O15 O-2 0.25 0.25 0.3769 1 0.0
Na3 Na+1 0.168 0.75 0.482 0.7528 0.0
O23 O-2 0.75 0.0887 0.5384 1 0.0
Si3 Si+4 0.75 0.1607 0.2119 0.7933 0.0
O7 O-2 0.079 0.1348 0.2473 1 0.0
O13 O-2 -0.004 0.1108 0.1413 1 0.0
Si8 Si+4 0.25 0.1675 0.5187 0.7933 0.0
O4 O-2 0.75 0.25 0.203 1 0.0
Si7 Si+4 0.25 0.1637 0.3958 0.7933 0.0
O22 O-2 0.75 0.069 0.3744 1 0.0
Ga2 Ga+3 0.75 0.0747 0.1037 0.2067 0.0
O5 O-2 -0.078 0.1335 -0.0376 1 0.0
Si9 Si+4 -0.0468 0.0524 0.3633 0.7933 0.0
Ga9 Ga+3 -0.0468 0.0524 0.3633 0.2067 0.0
O11 O-2 0.25 0.004 0.1373 1 0.0
O19 O-2 0.075 0.1253 0.5387 1 0.0
Na5 Na+1 0.25 0.688 0.145 0.7528 0.0
O18 O-2 0.071 0.127 0.372 1 0.0
O17 O-2 0.25 0.159 0.4571 1 0.0
Ga8 Ga+3 0.25 0.1675 0.5187 0.2067 0.0
O3 O-2 0.75 0.1304 0.1523 1 0.0
Si5 Si+4 0 -0.0203 0.1447 0.7933 0.0
O21 O-2 0 0 0.5 1 0.0
Si6 Si+4 0.0429 0.0577 0.2489 0.7933 0.0
O1 O-2 0.75 0.25 0.012 1 0.0
O16 O-2 0.25 0.25 0.5445 1 0.0
Ga3 Ga+3 0.75 0.1607 0.2119 0.2067 0.0
O6 O-2 -0.064 0.028 0.1017 1 0.0
Na1 Na+1 0 0 0 0.37 0.0
O8 O-2 0.019 0.25 -0.1054 1 0.0
Ga4 Ga+3 0.0353 0.1617 -0.0893 0.2067 0.0
O20 O-2 0.014 -0.021 0.3928 1 0.0
O9 O-2 0.015 -0.006 0.2064 1 0.0
Na4 Na+1 0.75 0.557 0.23 0.2472 0.0
O14 O-2 -0.001 0.0183 0.3051 1 0.0
O2 O-2 0.75 0.1134 0.0479 1 0.0
Si2 Si+4 0.75 0.0747 0.1037 0.7933 0.0
Si1 Si+4 0.75 0.16264 -0.00396 0.7933 0.0
Ga5 Ga+3 0.04717 -0.0203 0.1447 0.2067 0.0
Na6 Na+1 0.25 0.75 0.905 0.2472 0.0
Ga10 Ga+3 0.0496 -0.0513 0.4516 0.2067 0.0
Ga6 Ga+3 0.0429 0.0577 0.2489 0.2067 0.0
Ga1 Ga+3 0.75 0.16264 -0.00396 0.2067 0.0
Na2 Na+1 0.059 0.25 0.299 0.84 0.0
Ga7 Ga+3 0.25 0.1637 0.3958 0.2067 0.0
Si10 Si+4 0.0496 -0.0513 0.4516 0.7933 0.0
O12 O-2 0.25 0.0841 0.2508 1 0.0
Si4 Si+4 0.0353 0.1617 -0.0893 0.7933 0.0
